data_7007905
loop_
_publ_author_name
'Tsubaki, Hideaki'
'Tohyama, Shigeki'
'Koike, Kazuhide'
'Saitoh, Hideki'
'Ishitani, Osamu'

_publ_section_title
;
 Effect of intramolecular pi-pi and CH-pi interactions between ligands
 on structure, electrochemical and spectroscopic properties of
 fac-[Re(bpy)(CO)3(PR3)]+(bpy = 2,2'-bipyridine; PR3= trialkyl or
 triarylphosphines).
;
_journal_issue 2
_journal_name_full 'Dalton transactions (Cambridge, England : 2003)'
_journal_page_first 385
_journal_page_last 395
_journal_paper_doi 10.1039/b407947g
_journal_year 2005
_chemical_formula_sum 'C17 H17 F3 N2 O9 P Re S'
_chemical_formula_weight 699.56
_chemical_name_common 9+
_chemical_name_systematic
;
?
;
_space_group_IT_number 9
_symmetry_cell_setting monoclinic
_symmetry_space_group_name_Hall 'C -2yc'
_symmetry_space_group_name_H-M 'C 1 c 1'
_atom_sites_solution_hydrogens geom
_atom_sites_solution_primary direct
_atom_sites_solution_secondary difmap
_audit_creation_method SHELXL-97
_cell_angle_alpha 90.00
_cell_angle_beta 94.790(10)
_cell_angle_gamma 90.00
_cell_formula_units_Z 4
_cell_length_a 13.574(2)
_cell_length_b 12.052(2)
_cell_length_c 14.391(2)
_cell_measurement_reflns_used 22
_cell_measurement_temperature 298(2)
_cell_measurement_theta_max 35.05
_cell_measurement_theta_min 31.59
_cell_volume 2346.1(6)
_computing_cell_refinement 'MXC(MAC Science)'
_computing_data_collection 'MXC(MAC Science)'
_computing_data_reduction Crystan
_computing_structure_refinement 'SHELXL-97 (Sheldrick, 1997)'
_computing_structure_solution 'SHELXS-97 (Sheldrick, 1990)'
_diffrn_ambient_temperature 298(2)
_diffrn_measured_fraction_theta_full 1.000
_diffrn_measured_fraction_theta_max 1.000
_diffrn_measurement_device_type 'Mac Science MXC18'
_diffrn_measurement_method theta/2theta
_diffrn_radiation_monochromator graphite
_diffrn_radiation_source 'fine-focus sealed tube'
_diffrn_radiation_type MoK\a
_diffrn_radiation_wavelength 0.71073
_diffrn_reflns_av_R_equivalents 0.0371
_diffrn_reflns_av_sigmaI/netI 0.0222
_diffrn_reflns_limit_h_max 19
_diffrn_reflns_limit_h_min -19
_diffrn_reflns_limit_k_max 0
_diffrn_reflns_limit_k_min -16
_diffrn_reflns_limit_l_max 20
_diffrn_reflns_limit_l_min 0
_diffrn_reflns_number 3665
_diffrn_reflns_theta_full 30.00
_diffrn_reflns_theta_max 30.00
_diffrn_reflns_theta_min 2.26
_diffrn_standards_decay_% 6
_diffrn_standards_interval_count 100
_diffrn_standards_number 3
_exptl_absorpt_coefficient_mu 5.411
_exptl_absorpt_correction_T_max 0.6137
_exptl_absorpt_correction_T_min 0.2936
_exptl_absorpt_correction_type none
_exptl_crystal_colour Yellow
_exptl_crystal_density_diffrn 1.981
_exptl_crystal_density_method 'not measured'
_exptl_crystal_description Cube
_exptl_crystal_F_000 1352
_exptl_crystal_size_max 0.30
_exptl_crystal_size_mid 0.10
_exptl_crystal_size_min 0.10
_refine_diff_density_max 2.100
_refine_diff_density_min -1.993
_refine_diff_density_rms 0.522
_refine_ls_abs_structure_details 'Flack H D (1983), Acta Cryst. A39, 876-881'
_refine_ls_abs_structure_Flack -0.018(15)
_refine_ls_extinction_method none
_refine_ls_goodness_of_fit_ref 1.238
_refine_ls_hydrogen_treatment constr
_refine_ls_matrix_type full
_refine_ls_number_parameters 310
_refine_ls_number_reflns 3552
_refine_ls_number_restraints 2
_refine_ls_restrained_S_all 1.238
_refine_ls_R_factor_all 0.0536
_refine_ls_R_factor_gt 0.0482
_refine_ls_shift/su_max 0.000
_refine_ls_shift/su_mean 0.000
_refine_ls_structure_factor_coef Fsqd
_refine_ls_weighting_details 'calc w=1/[\s^2^(Fo^2^)+(0.0696P)^2^+6.8418P] where P=(Fo^2^+2Fc^2^)/3'
_refine_ls_weighting_scheme calc
_refine_ls_wR_factor_gt 0.1215
_refine_ls_wR_factor_ref 0.1315
_reflns_number_gt 3237
_reflns_number_total 3552
_reflns_threshold_expression >2sigma(I)
_cod_data_source_file b407947g.txt
_cod_data_source_block 9+cif
_cod_depositor_comments
;
The following automatic conversions were performed:
'_symmetry_cell_setting' value 'Monoclinic' changed to 'monoclinic'
according to '/home/saulius/struct/CIF-dictionaries/cif_core.dic'
dictionary named 'cif_core.dic' version 2.4.1 from 2010-06-29.

Automatic conversion script
Id: cif_fix_enum 1527 2010-12-29 10:47:43Z saulius 
;
_cod_original_sg_symbol_H-M 'C c'
_cod_database_code 7007905

loop_
_symmetry_equiv_pos_as_xyz
'x, y, z'
'x, -y, z+1/2'
'x+1/2, y+1/2, z'
'x+1/2, -y+1/2, z+1/2'

loop_
_atom_site_label
_atom_site_type_symbol
_atom_site_fract_x
_atom_site_fract_y
_atom_site_fract_z
_atom_site_U_iso_or_equiv
_atom_site_adp_type
_atom_site_occupancy
_atom_site_symmetry_multiplicity
_atom_site_calc_flag
_atom_site_refinement_flags
_atom_site_disorder_assembly
_atom_site_disorder_group
Re1 Re 0.75098(4) -0.48352(3) 0.81198(4) 0.04467(14) Uani 1 1 d . . .
S1 S 0.2497(5) -0.5228(4) 0.9150(4) 0.0773(12) Uani 1 1 d . . .
P1 P 0.8577(2) -0.5633(3) 0.7022(2) 0.0459(6) Uani 1 1 d . . .
N1 N 0.6339(8) -0.5826(10) 0.7434(7) 0.052(2) Uani 1 1 d . . .
N2 N 0.6901(7) -0.3804(10) 0.6972(6) 0.047(2) Uani 1 1 d . . .
O1 O 0.8192(10) -0.6507(13) 0.9646(9) 0.089(4) Uani 1 1 d . . .
O2 O 0.9163(8) -0.3290(10) 0.8914(8) 0.070(3) Uani 1 1 d . . .
O3 O 0.6078(10) -0.3784(15) 0.9438(9) 0.090(4) Uani 1 1 d . . .
O4 O 0.8031(9) -0.6201(9) 0.6126(8) 0.068(3) Uani 1 1 d . . .
O5 O 0.9201(8) -0.4694(8) 0.6587(8) 0.058(2) Uani 1 1 d . . .
O6 O 0.9322(8) -0.6588(9) 0.7352(8) 0.069(3) Uani 1 1 d . . .
O7 O 0.2313(15) -0.6345(12) 0.8860(13) 0.112(6) Uani 1 1 d . . .
O8 O 0.1667(16) -0.449(2) 0.896(2) 0.158(12) Uani 1 1 d . . .
O9 O 0.309(2) -0.5062(16) 0.9997(17) 0.128(9) Uani 1 1 d . . .
F1 F 0.347(3) -0.3691(19) 0.841(2) 0.231(14) Uani 1 1 d . . .
F2 F 0.414(3) -0.532(3) 0.840(3) 0.217(16) Uani 1 1 d . . .
F3 F 0.273(6) -0.487(3) 0.7477(16) 0.31(3) Uani 1 1 d . . .
C1 C 0.7971(12) -0.5909(14) 0.9089(10) 0.064(4) Uani 1 1 d . . .
C2 C 0.8536(9) -0.3870(11) 0.8613(8) 0.051(3) Uani 1 1 d . . .
C3 C 0.6597(11) -0.4177(14) 0.8962(9) 0.059(3) Uani 1 1 d . . .
C4 C 0.6107(15) -0.6859(17) 0.7675(10) 0.079(5) Uani 1 1 d . . .
H4 H 0.6477 -0.7188 0.8173 0.095 Uiso 1 1 calc R . .
C5 C 0.5357(16) -0.746(2) 0.7230(14) 0.092(7) Uani 1 1 d . . .
H5 H 0.5225 -0.8175 0.7419 0.111 Uiso 1 1 calc R . .
C6 C 0.4806(13) -0.699(2) 0.6508(15) 0.095(8) Uani 1 1 d . . .
H6 H 0.4278 -0.7374 0.6210 0.114 Uiso 1 1 calc R . .
C7 C 0.5026(11) -0.5917(19) 0.6209(12) 0.075(5) Uani 1 1 d . . .
H7 H 0.4671 -0.5595 0.5698 0.090 Uiso 1 1 calc R . .
C8 C 0.5798(11) -0.5350(15) 0.6703(10) 0.061(4) Uani 1 1 d . . .
C9 C 0.6120(9) -0.4237(13) 0.6442(9) 0.055(3) Uani 1 1 d . . .
C10 C 0.5690(12) -0.3627(15) 0.5672(10) 0.068(4) Uani 1 1 d . . .
H10 H 0.5153 -0.3913 0.5305 0.082 Uiso 1 1 calc R . .
C11 C 0.6068(14) -0.2619(18) 0.5473(11) 0.081(6) Uani 1 1 d . . .
H11 H 0.5799 -0.2230 0.4953 0.097 Uiso 1 1 calc R . .
C12 C 0.6853(13) -0.2153(14) 0.6034(11) 0.068(4) Uani 1 1 d . . .
H12 H 0.7103 -0.1454 0.5910 0.081 Uiso 1 1 calc R . .
C13 C 0.7235(9) -0.2774(11) 0.6773(9) 0.052(3) Uani 1 1 d . . .
H13 H 0.7751 -0.2476 0.7161 0.062 Uiso 1 1 calc R . .
C14 C 0.7940(16) -0.7367(13) 0.5958(13) 0.080(5) Uani 1 1 d . . .
H14C H 0.8575 -0.7713 0.6076 0.120 Uiso 1 1 calc R . .
H14B H 0.7696 -0.7491 0.5321 0.120 Uiso 1 1 calc R . .
H14A H 0.7487 -0.7679 0.6364 0.120 Uiso 1 1 calc R . .
C15 C 0.9916(14) -0.4947(16) 0.5926(17) 0.076(5) Uani 1 1 d . . .
H15C H 1.0538 -0.5130 0.6256 0.113 Uiso 1 1 calc R . .
H15A H 0.9997 -0.4313 0.5536 0.113 Uiso 1 1 calc R . .
H15B H 0.9686 -0.5565 0.5547 0.113 Uiso 1 1 calc R . .
C16 C 1.0080(14) -0.641(2) 0.8099(14) 0.091(6) Uani 1 1 d . . .
H16A H 1.0394 -0.5706 0.8013 0.136 Uiso 1 1 calc R . .
H16B H 1.0563 -0.6990 0.8098 0.136 Uiso 1 1 calc R . .
H16C H 0.9789 -0.6408 0.8685 0.136 Uiso 1 1 calc R . .
C17 C 0.323(4) -0.472(3) 0.828(3) 0.135(14) Uani 1 1 d . . .

loop_
_atom_site_aniso_label
_atom_site_aniso_U_11
_atom_site_aniso_U_22
_atom_site_aniso_U_33
_atom_site_aniso_U_23
_atom_site_aniso_U_13
_atom_site_aniso_U_12
Re1 0.0446(2) 0.0527(2) 0.03590(18) 0.0004(4) -0.00129(13) -0.0090(3)
S1 0.085(3) 0.082(3) 0.062(3) -0.005(2) -0.010(2) -0.012(2)
P1 0.0433(13) 0.0456(14) 0.0472(14) -0.0042(12) -0.0056(11) -0.0007(11)
N1 0.055(6) 0.060(6) 0.040(5) -0.011(4) 0.006(4) -0.021(5)
N2 0.038(4) 0.068(6) 0.033(4) 0.002(4) -0.002(3) 0.002(4)
O1 0.106(10) 0.099(10) 0.059(6) 0.031(7) -0.008(6) -0.020(8)
O2 0.066(6) 0.076(7) 0.065(6) -0.008(5) -0.008(5) -0.021(5)
O3 0.081(7) 0.128(13) 0.067(7) -0.004(8) 0.035(6) -0.001(8)
O4 0.083(7) 0.055(5) 0.063(6) -0.016(5) -0.019(5) 0.004(5)
O5 0.056(5) 0.056(5) 0.062(6) -0.008(4) 0.011(4) -0.003(4)
O6 0.069(6) 0.059(5) 0.074(6) -0.004(5) -0.018(5) 0.018(5)
O7 0.147(15) 0.065(7) 0.117(13) 0.004(8) -0.032(11) -0.022(9)
O8 0.101(14) 0.125(17) 0.24(3) -0.06(2) -0.031(17) 0.021(13)
O9 0.16(2) 0.136(17) 0.082(13) -0.003(10) -0.050(14) -0.016(12)
F1 0.36(4) 0.116(15) 0.23(3) 0.022(18) 0.08(3) -0.10(2)
F2 0.16(2) 0.28(4) 0.23(4) -0.06(3) 0.10(2) -0.02(2)
F3 0.64(10) 0.24(4) 0.041(10) -0.003(11) -0.01(3) -0.14(4)
C1 0.066(8) 0.074(9) 0.049(6) 0.024(6) -0.003(6) -0.004(7)
C2 0.056(6) 0.059(7) 0.036(5) 0.009(5) -0.002(4) 0.000(5)
C3 0.067(8) 0.069(8) 0.042(6) -0.007(5) 0.014(5) -0.022(6)
C4 0.103(12) 0.090(12) 0.046(7) -0.006(7) 0.012(7) -0.043(10)
C5 0.089(12) 0.109(15) 0.082(12) -0.019(11) 0.022(10) -0.054(12)
C6 0.063(9) 0.122(16) 0.105(14) -0.065(13) 0.034(9) -0.053(10)
C7 0.046(6) 0.117(14) 0.063(8) -0.025(9) 0.006(6) -0.016(8)
C8 0.047(6) 0.093(10) 0.044(6) -0.020(7) 0.014(5) -0.010(6)
C9 0.044(5) 0.070(8) 0.049(6) -0.008(6) 0.000(5) 0.008(5)
C10 0.072(9) 0.081(10) 0.047(6) -0.008(7) -0.013(6) 0.023(8)
C11 0.093(11) 0.102(13) 0.047(7) 0.009(8) -0.001(7) 0.054(11)
C12 0.086(10) 0.060(8) 0.059(7) 0.009(6) 0.014(7) 0.029(7)
C13 0.047(5) 0.057(7) 0.052(6) 0.003(5) 0.006(5) 0.005(5)
C14 0.107(14) 0.053(8) 0.077(11) -0.009(7) -0.013(9) -0.014(8)
C15 0.057(9) 0.091(12) 0.082(13) -0.015(9) 0.019(9) 0.003(8)
C16 0.066(9) 0.124(17) 0.076(11) 0.012(11) -0.026(8) 0.018(10)
C17 0.20(4) 0.13(3) 0.08(2) -0.007(16) 0.02(2) -0.02(2)

loop_
_atom_type_symbol
_atom_type_description
_atom_type_scat_dispersion_real
_atom_type_scat_dispersion_imag
_atom_type_scat_source
C C 0.0033 0.0016 'International Tables Vol C Tables 4.2.6.8 and 6.1.1.4'
H H 0.0000 0.0000 'International Tables Vol C Tables 4.2.6.8 and 6.1.1.4'
F F 0.0171 0.0103 'International Tables Vol C Tables 4.2.6.8 and 6.1.1.4'
N N 0.0061 0.0033 'International Tables Vol C Tables 4.2.6.8 and 6.1.1.4'
O O 0.0106 0.0060 'International Tables Vol C Tables 4.2.6.8 and 6.1.1.4'
P P 0.1023 0.0942 'International Tables Vol C Tables 4.2.6.8 and 6.1.1.4'
Re Re -1.0185 7.2310 'International Tables Vol C Tables 4.2.6.8 and 6.1.1.4'
S S 0.1246 0.1234 'International Tables Vol C Tables 4.2.6.8 and 6.1.1.4'

loop_
_geom_angle_atom_site_label_1
_geom_angle_atom_site_label_2
_geom_angle_atom_site_label_3
_geom_angle
_geom_angle_site_symmetry_1
_geom_angle_site_symmetry_3
_geom_angle_publ_flag
C2 Re1 C1 87.6(6) . . ?
C2 Re1 C3 90.1(6) . . ?
C1 Re1 C3 90.4(7) . . ?
C2 Re1 N1 174.2(5) . . ?
C1 Re1 N1 98.0(6) . . ?
C3 Re1 N1 91.6(5) . . ?
C2 Re1 N2 98.9(4) . . ?
C1 Re1 N2 173.4(6) . . ?
C3 Re1 N2 91.1(5) . . ?
N1 Re1 N2 75.5(4) . . ?
C2 Re1 P1 91.5(4) . . ?
C1 Re1 P1 91.7(5) . . ?
C3 Re1 P1 177.4(4) . . ?
N1 Re1 P1 86.6(3) . . ?
N2 Re1 P1 86.7(3) . . ?
O5 P1 O6 106.9(6) . . ?
O5 P1 O4 102.5(7) . . ?
O6 P1 O4 100.0(6) . . ?
O5 P1 Re1 110.1(4) . . ?
O6 P1 Re1 119.7(5) . . ?
O4 P1 Re1 115.8(5) . . ?
O9 S1 O7 117.3(11) . . ?
O9 S1 O8 117.0(16) . . ?
O7 S1 O8 114.4(12) . . ?
O9 S1 C17 104.2(19) . . ?
O7 S1 C17 102.3(15) . . ?
O8 S1 C17 97(2) . . ?
C9 N2 C13 119.4(11) . . ?
C9 N2 Re1 115.9(9) . . ?
C13 N2 Re1 124.7(8) . . ?
O2 C2 Re1 179.6(12) . . ?
C16 O6 P1 120.9(13) . . ?
C4 N1 C8 118.0(13) . . ?
C4 N1 Re1 125.2(11) . . ?
C8 N1 Re1 116.8(9) . . ?
N1 C8 C7 121.5(17) . . ?
N1 C8 C9 115.5(11) . . ?
C7 C8 C9 122.9(16) . . ?
N2 C13 C12 123.5(14) . . ?
N2 C13 H13 118.3 . . ?
C12 C13 H13 118.3 . . ?
N2 C9 C10 119.5(14) . . ?
N2 C9 C8 116.2(12) . . ?
C10 C9 C8 124.3(13) . . ?
O1 C1 Re1 177.1(16) . . ?
O3 C3 Re1 178.8(16) . . ?
N1 C4 C5 124(2) . . ?
N1 C4 H4 118.2 . . ?
C5 C4 H4 118.2 . . ?
C8 C7 C6 117.8(19) . . ?
C8 C7 H7 121.1 . . ?
C6 C7 H7 121.1 . . ?
C11 C10 C9 119.5(15) . . ?
C11 C10 H10 120.3 . . ?
C9 C10 H10 120.3 . . ?
C6 C5 C4 119(2) . . ?
C6 C5 H5 120.5 . . ?
C4 C5 H5 120.5 . . ?
C5 C6 C7 120.2(15) . . ?
C5 C6 H6 119.9 . . ?
C7 C6 H6 119.9 . . ?
O4 C14 H14C 109.5 . . ?
O4 C14 H14B 109.5 . . ?
H14C C14 H14B 109.5 . . ?
O4 C14 H14A 109.5 . . ?
H14C C14 H14A 109.5 . . ?
H14B C14 H14A 109.5 . . ?
C15 O5 P1 121.5(10) . . ?
C10 C11 C12 121.3(14) . . ?
C10 C11 H11 119.4 . . ?
C12 C11 H11 119.4 . . ?
O5 C15 H15C 109.5 . . ?
O5 C15 H15A 109.5 . . ?
H15C C15 H15A 109.5 . . ?
O5 C15 H15B 109.5 . . ?
H15C C15 H15B 109.5 . . ?
H15A C15 H15B 109.5 . . ?
C14 O4 P1 126.1(11) . . ?
C13 C12 C11 116.8(16) . . ?
C13 C12 H12 121.6 . . ?
C11 C12 H12 121.6 . . ?
O6 C16 H16A 109.5 . . ?
O6 C16 H16B 109.5 . . ?
H16A C16 H16B 109.5 . . ?
O6 C16 H16C 109.5 . . ?
H16A C16 H16C 109.5 . . ?
H16B C16 H16C 109.5 . . ?
F1 C17 F3 111(4) . . ?
F1 C17 F2 106(4) . . ?
F3 C17 F2 115(5) . . ?
F1 C17 S1 112(3) . . ?
F3 C17 S1 107(4) . . ?
F2 C17 S1 105(3) . . ?

loop_
_geom_bond_atom_site_label_1
_geom_bond_atom_site_label_2
_geom_bond_distance
_geom_bond_site_symmetry_2
_geom_bond_publ_flag
Re1 C2 1.906(13) . ?
Re1 C1 1.966(13) . ?
Re1 C3 1.971(14) . ?
Re1 N1 2.159(9) . ?
Re1 N2 2.174(10) . ?
Re1 P1 2.429(3) . ?
P1 O5 1.575(11) . ?
P1 O6 1.579(10) . ?
P1 O4 1.589(10) . ?
S1 O9 1.42(2) . ?
S1 O7 1.425(15) . ?
S1 O8 1.45(2) . ?
S1 C17 1.78(4) . ?
O2 C2 1.157(16) . ?
N2 C9 1.357(16) . ?
N2 C13 1.361(18) . ?
O6 C16 1.442(19) . ?
N1 C4 1.34(2) . ?
N1 C8 1.36(2) . ?
C8 C7 1.39(2) . ?
C8 C9 1.47(2) . ?
O3 C3 1.128(19) . ?
C13 C12 1.367(19) . ?
C13 H13 0.9300 . ?
C9 C10 1.41(2) . ?
C1 O1 1.101(17) . ?
C4 C5 1.36(2) . ?
C4 H4 0.9300 . ?
C7 C6 1.40(3) . ?
C7 H7 0.9300 . ?
C10 C11 1.36(3) . ?
C10 H10 0.9300 . ?
C5 C6 1.35(4) . ?
C5 H5 0.9300 . ?
C6 H6 0.9300 . ?
C14 O4 1.429(18) . ?
C14 H14C 0.9600 . ?
C14 H14B 0.9600 . ?
C14 H14A 0.9600 . ?
O5 C15 1.45(2) . ?
C11 C12 1.40(3) . ?
C11 H11 0.9300 . ?
C15 H15C 0.9600 . ?
C15 H15A 0.9600 . ?
C15 H15B 0.9600 . ?
C12 H12 0.9300 . ?
F1 C17 1.29(4) . ?
F2 C17 1.42(6) . ?
F3 C17 1.30(6) . ?
C16 H16A 0.9600 . ?
C16 H16B 0.9600 . ?
C16 H16C 0.9600 . ?
